data_7230740
loop_
_publ_author_name
'Hughes, Liam'
'McElroy, Con R.'
'Whitwood, Adrian C.'
'Hunt, Andrew J.'

_publ_section_title
;
 Development of pharmaceutically relevant bio-based intermediates though
 aldol condensation and Claisen--Schmidt reactions of
 dihydrolevoglucosenone (Cyrene&#x00AE;)
;
_journal_issue 19
_journal_name_full 'Green Chemistry'
_journal_page_first 4423
_journal_paper_doi 10.1039/C8GC01227J
_journal_volume 20
_journal_year 2018
_chemical_absolute_configuration ad
_chemical_formula_moiety 'C15 H14 O3'
_chemical_formula_sum 'C15 H14 O3'
_chemical_formula_weight 242.26
_space_group_crystal_system hexagonal
_space_group_IT_number 170
_space_group_name_Hall 'P 65'
_space_group_name_H-M_alt 'P 65'
_symmetry_space_group_name_Hall 'P 65'
_symmetry_space_group_name_H-M 'P 65'
_atom_sites_solution_hydrogens geom
_atom_sites_solution_primary iterative
_audit_creation_date 2017-05-03
_audit_creation_method
;
Olex2 1.2
(compiled 2017.03.28 svn.r3405 for OlexSys, GUI svn.r5335)
;
_audit_update_record
;
2018-04-17 deposited with the CCDC.
2018-05-25 downloaded from the CCDC.
;
_cell_angle_alpha 90
_cell_angle_beta 90
_cell_angle_gamma 120
_cell_formula_units_Z 24
_cell_length_a 13.5583(2)
_cell_length_b 13.5583(2)
_cell_length_c 45.7998(6)
_cell_measurement_reflns_used 42176
_cell_measurement_temperature 110.05(10)
_cell_measurement_theta_max 71.0440
_cell_measurement_theta_min 3.7450
_cell_volume 7291.30(18)
_computing_cell_refinement 'CrysAlisPro 1.171.38.46 (Rigaku OD, 2015)'
_computing_data_collection 'CrysAlisPro 1.171.38.46 (Rigaku OD, 2015)'
_computing_data_reduction 'CrysAlisPro 1.171.38.46 (Rigaku OD, 2015)'
_computing_molecular_graphics 'Olex2 (Dolomanov et al., 2009)'
_computing_publication_material 'Olex2 (Dolomanov et al., 2009)'
_computing_structure_refinement 'ShelXL (Sheldrick, 2015)'
_computing_structure_solution
;
Superflip (Palatinus & Chapuis, 2007;Palatinus & van der Lee, 2008;
Palatinus et al., 2012)
;
_diffrn_ambient_environment N~2~
_diffrn_ambient_temperature 110.05(10)
_diffrn_detector 'CCD plate'
_diffrn_detector_area_resol_mean 16.1450
_diffrn_detector_type Eos
_diffrn_measured_fraction_theta_full 1.000
_diffrn_measured_fraction_theta_max 1.000
_diffrn_measurement_details
;
List of Runs (angles in degrees, time in seconds):

  # Type    Start    End  Width  t~exp~   \w     \q     \k     \f   Frames
#--------------------------------------------------------------------------
  1  \w    -69.00  21.00   1.00    1.00    --    0.00 -57.00 150.00   90
  2  \w    -69.00  21.00   1.00    1.00    --    0.00 -57.00 -90.00   90
  3  \w     75.00 124.00   1.00    4.00    --   54.00 156.00  89.00   49
  4  \w    -15.00  75.00   1.00    4.00    --   54.00 -57.00-120.00   90
  5  \w     23.00 111.00   1.00    4.00    --   54.00-125.00  90.00   88
  6  \w     33.00 123.00   1.00    4.00    --   54.00  57.00 150.00   90
  7  \w     33.00 123.00   1.00    4.00    --   54.00  57.00 -60.00   90
  8  \w    -15.00  75.00   1.00    4.00    --   54.00 -57.00 150.00   90
  9  \w     33.00 123.00   1.00    4.00    --   54.00  57.00  30.00   90
 10  \w     86.00 176.00   1.00    8.00    --  108.00  63.00  30.00   90
 11  \w     86.00 176.00   1.00    8.00    --  108.00  63.00 -90.00   90
 12  \w    100.00 178.00   1.00    8.00    --  108.00 111.00 120.00   78
 13  \w     36.00 116.00   1.00    8.00    --  108.00-111.00  60.00   80
 14  \w     86.00 178.00   1.00    8.00    --  108.00  50.00  90.00   92
 15  \w     86.00 176.00   1.00    8.00    --  108.00  63.00 -30.00   90
 16  \w     86.00 178.00   1.00    8.00    --  108.00  50.00-150.00   92
 17  \w     86.00 178.00   1.00    8.00    --  108.00  50.00 -60.00   92
 18  \w     78.00 178.00   1.00    8.00    --  108.00  77.00-120.00  100
 19  \w     38.00 130.00   1.00    8.00    --  108.00 -50.00-120.00   92
 20  \w    -54.00   3.00   1.00    1.00    --    0.00 119.00 -66.00   57
 21  \w    -69.00  21.00   1.00    1.00    --    0.00 -57.00  30.00   90
 22  \w     24.00 124.00   1.00    4.00    --   54.00  77.00 -30.00  100
 23  \w    -18.00  80.00   1.00    4.00    --   54.00 -37.00   0.00   98
 24  \w     33.00 123.00   1.00    4.00    --   54.00  57.00  90.00   90
 25  \w     24.00 124.00   1.00    4.00    --   54.00  77.00-150.00  100
 26  \w     36.00 116.00   1.00    8.00    --  108.00-111.00-120.00   80
 27  \w     86.00 139.00   1.00    8.00    --  108.00  50.00-180.00   53
 28  \w     36.00 116.00   1.00    8.00    --  108.00-111.00 -60.00   80
 29  \w     86.00 178.00   1.00    8.00    --  108.00  50.00 120.00   92
 30  \w     78.00 178.00   1.00    8.00    --  108.00  77.00   0.00  100
 31  \w     38.00 138.00   1.00    8.00    --  108.00 -77.00  60.00  100
 32  \w     74.00 178.00   1.00    8.00    --  108.00  25.00-180.00  104
;
_diffrn_measurement_device 'four-circle diffractometer'
_diffrn_measurement_device_type 'SuperNova, Dual, Cu at zero, Eos'
_diffrn_measurement_method '\w scans'
_diffrn_orient_matrix_type 'CrysAlisPro convention (1999,Acta A55,543-557)'
_diffrn_orient_matrix_UB_11 -0.0411218000
_diffrn_orient_matrix_UB_12 0.0004753000
_diffrn_orient_matrix_UB_13 0.0313234000
_diffrn_orient_matrix_UB_21 -0.1234490000
_diffrn_orient_matrix_UB_22 -0.0534799000
_diffrn_orient_matrix_UB_23 -0.0111709000
_diffrn_orient_matrix_UB_31 -0.0168746000
_diffrn_orient_matrix_UB_32 -0.1198076000
_diffrn_orient_matrix_UB_33 0.0050207000
_diffrn_radiation_monochromator mirror
_diffrn_radiation_probe x-ray
_diffrn_radiation_type CuK\a
_diffrn_radiation_wavelength 1.54184
_diffrn_reflns_av_R_equivalents 0.1146
_diffrn_reflns_av_unetI/netI 0.0425
_diffrn_reflns_Laue_measured_fraction_full 1.000
_diffrn_reflns_Laue_measured_fraction_max 1.000
_diffrn_reflns_limit_h_max 16
_diffrn_reflns_limit_h_min -16
_diffrn_reflns_limit_k_max 14
_diffrn_reflns_limit_k_min -16
_diffrn_reflns_limit_l_max 54
_diffrn_reflns_limit_l_min -54
_diffrn_reflns_number 86742
_diffrn_reflns_point_group_measured_fraction_full 1.000
_diffrn_reflns_point_group_measured_fraction_max 1.000
_diffrn_reflns_theta_full 67.056
_diffrn_reflns_theta_max 67.056
_diffrn_reflns_theta_min 3.765
_diffrn_source 'micro-focus sealed X-ray tube'
_diffrn_source_type 'SuperNova (Cu) X-ray Source'
_exptl_absorpt_coefficient_mu 0.747
_exptl_absorpt_correction_T_max 1.000
_exptl_absorpt_correction_T_min 0.481
_exptl_absorpt_correction_type gaussian
_exptl_absorpt_process_details
;
CrysAlisPro 1.171.38.46 (Rigaku Oxford Diffraction, 2015)
Numerical absorption correction based on gaussian integration over
            a multifaceted crystal model
Empirical absorption correction using spherical harmonics,
 implemented in SCALE3 ABSPACK scaling algorithm.
;
_exptl_crystal_colour 'clear yellow'
_exptl_crystal_colour_lustre clear
_exptl_crystal_colour_primary yellow
_exptl_crystal_density_diffrn 1.324
_exptl_crystal_description needle
_exptl_crystal_F_000 3072
_exptl_crystal_recrystallization_method 'Re-crystallisation from solvent: ethanol'
_exptl_crystal_size_max 0.287
_exptl_crystal_size_mid 0.142
_exptl_crystal_size_min 0.088
_refine_diff_density_max 0.593
_refine_diff_density_min -0.473
_refine_diff_density_rms 0.095
_refine_ls_abs_structure_details
;
 Flack x determined using 3928 quotients [(I+)-(I-)]/[(I+)+(I-)]
 (Parsons, Flack and Wagner, Acta Cryst. B69 (2013) 249-259).
;
_refine_ls_abs_structure_Flack 0.06(10)
_refine_ls_extinction_method none
_refine_ls_goodness_of_fit_ref 1.072
_refine_ls_hydrogen_treatment constr
_refine_ls_matrix_type full
_refine_ls_number_parameters 602
_refine_ls_number_reflns 8674
_refine_ls_number_restraints 1
_refine_ls_restrained_S_all 1.072
_refine_ls_R_factor_all 0.0914
_refine_ls_R_factor_gt 0.0909
_refine_ls_shift/su_max 0.001
_refine_ls_shift/su_mean 0.000
_refine_ls_structure_factor_coef Fsqd
_refine_ls_weighting_details 'w=1/[\s^2^(Fo^2^)+(0.0978P)^2^+26.2792P] where P=(Fo^2^+2Fc^2^)/3'
_refine_ls_weighting_scheme calc
_refine_ls_wR_factor_gt 0.2298
_refine_ls_wR_factor_ref 0.2302
_reflns_Friedel_coverage 0.973
_reflns_Friedel_fraction_full 1.000
_reflns_Friedel_fraction_max 1.000
_reflns_number_gt 8577
_reflns_number_total 8674
_reflns_threshold_expression 'I > 2\s(I)'
_cod_data_source_file c8gc01227j2.cif
_cod_data_source_block jhc1711
_cod_depositor_comments 'Adding full bibliography for 7230738--7230745.cif.'
_cod_original_cell_volume 7291.3(2)
_cod_database_code 7230740
_shelx_shelxl_version_number 2014/7
_chemical_oxdiff_formula 'C15 H14 O3'
_chemical_oxdiff_usercomment 'Liam lmhtranscinnamaldehyde from MeOH'
_shelx_space_group_comment
;
The symmetry employed for this shelxl refinement is uniquely defined
by the following loop, which should always be used as a source of
symmetry information in preference to the above space-group names.
They are only intended as comments.
;
_reflns_odcompleteness_completeness 99.91
_reflns_odcompleteness_iscentric 1
_reflns_odcompleteness_theta 66.97
_olex2_refinement_description
;
1. Twinned data refinement
 Scales: 0.669(5)
 0.331(5)
2. Fixed Uiso
 At 1.2 times of:
  All C(H) groups, All C(H,H) groups
3. Uiso/Uaniso restraints and constraints
Uanis(C51) = Uanis(C36)
Uanis(C52) = Uanis(C37)
Uanis(C49) = Uanis(C34)
Uanis(C44) = Uanis(C59)
Uanis(C43) = Uanis(C58)
Uanis(C19) = Uanis(C4)
Uanis(C17) = Uanis(C2)
Uanis(C31) = Uanis(C46)
4.a Ternary CH refined with riding coordinates:
 C2(H2), C4(H4), C17(H17), C19(H19), C32(H32), C34(H34), C47(H47), C49(H49)
4.b Secondary CH2 refined with riding coordinates:
 C3(H3A,H3B), C5(H5A,H5B), C18(H18A,H18B), C20(H20A,H20B), C33(H33A,H33B),
 C35(H35A,H35B), C48(H48A,H48B), C50(H50A,H50B)
4.c Aromatic/amide H refined with riding coordinates:
 C7(H7), C8(H8), C9(H9), C11(H11), C12(H12), C13(H13), C14(H14), C15(H15),
 C22(H22), C23(H23), C24(H24), C26(H26), C27(H27), C28(H28), C29(H29), C30(H30),
  C37(H37), C38(H38), C39(H39), C41(H41), C42(H42), C43(H43), C44(H44),
 C45(H45), C52(H52), C53(H53), C54(H54), C56(H56), C57(H57), C58(H58), C59(H59),
  C60(H60)
;
_olex2_date_sample_data_collection 2017-04-28
_olex2_date_sample_submission 2017-04-05
_olex2_exptl_crystal_mounting_method 'oil on 200 micrometre micromount'
_olex2_submission_original_sample_id lmhTranscinnamaldehyde
_olex2_submission_special_instructions 'No special instructions were received'
_oxdiff_exptl_absorpt_empirical_details
;
Empirical correction (ABSPACK) includes:
- Absorption correction using spherical harmonics
- Frame scaling
;
_oxdiff_exptl_absorpt_empirical_full_max 1.172
_oxdiff_exptl_absorpt_empirical_full_min 0.825

loop_
_space_group_symop_operation_xyz
'x, y, z'
'x-y, x, z+5/6'
'-y, x-y, z+2/3'
'-x, -y, z+1/2'
'-x+y, -x, z+1/3'
'y, -x+y, z+1/6'

loop_
_atom_site_label
_atom_site_type_symbol
_atom_site_fract_x
_atom_site_fract_y
_atom_site_fract_z
_atom_site_U_iso_or_equiv
_atom_site_adp_type
_atom_site_occupancy
_atom_site_site_symmetry_order
_atom_site_calc_flag
_atom_site_refinement_flags_posn
C1 C 0.3301(10) 0.5067(9) 0.4698(2) 0.024(2) Uani 1 1 d .
C2 C 0.4060(10) 0.4561(10) 0.4744(2) 0.0257(18) Uani 1 1 d .
H2 H 0.4865 0.5175 0.4778 0.031 Uiso 1 1 calc R
C3 C 0.3052(10) 0.2751(11) 0.4554(3) 0.032(3) Uani 1 1 d .
H3A H 0.3317 0.2190 0.4552 0.039 Uiso 1 1 calc R
H3B H 0.2434 0.2520 0.4409 0.039 Uiso 1 1 calc R
C4 C 0.2650(9) 0.2849(10) 0.4858(3) 0.0241(18) Uani 1 1 d .
H4 H 0.2430 0.2144 0.4974 0.029 Uiso 1 1 calc R
C5 C 0.1692(9) 0.3123(9) 0.4857(3) 0.027(3) Uani 1 1 d .
H5A H 0.1417 0.3087 0.5059 0.033 Uiso 1 1 calc R
H5B H 0.1049 0.2548 0.4739 0.033 Uiso 1 1 calc R
C6 C 0.2100(9) 0.4323(9) 0.4729(2) 0.019(2) Uani 1 1 d .
C7 C 0.1363(8) 0.4686(9) 0.4675(2) 0.017(2) Uani 1 1 d .
H7 H 0.1679 0.5426 0.4593 0.021 Uiso 1 1 calc R
C8 C 0.0142(9) 0.4091(10) 0.4725(2) 0.022(2) Uani 1 1 d .
H8 H -0.0213 0.3338 0.4801 0.026 Uiso 1 1 calc R
C9 C -0.0497(10) 0.4555(9) 0.4670(2) 0.022(2) Uani 1 1 d .
H9 H -0.0117 0.5298 0.4588 0.026 Uiso 1 1 calc R
C10 C -0.1692(10) 0.4067(10) 0.4720(2) 0.022(2) Uani 1 1 d .
C11 C -0.2316(11) 0.3076(12) 0.4883(3) 0.033(3) Uani 1 1 d .
H11 H -0.1946 0.2710 0.4969 0.039 Uiso 1 1 calc R
C12 C -0.3483(10) 0.2626(9) 0.4920(3) 0.026(2) Uani 1 1 d .
H12 H -0.3904 0.1954 0.5032 0.031 Uiso 1 1 calc R
C13 C -0.4035(10) 0.3142(10) 0.4796(2) 0.026(2) Uani 1 1 d .
H13 H -0.4837 0.2803 0.4815 0.032 Uiso 1 1 calc R
C14 C -0.3425(9) 0.4152(10) 0.4644(2) 0.024(2) Uani 1 1 d .
H14 H -0.3798 0.4534 0.4570 0.029 Uiso 1 1 calc R
C15 C -0.2262(9) 0.4607(9) 0.4600(2) 0.022(2) Uani 1 1 d .
H15 H -0.1848 0.5284 0.4488 0.026 Uiso 1 1 calc R
O1 O 0.3722(7) 0.6084(7) 0.4616(2) 0.034(2) Uani 1 1 d .
O2 O 0.3988(7) 0.3895(7) 0.44941(18) 0.0312(19) Uani 1 1 d .
O3 O 0.3657(7) 0.3817(6) 0.49809(16) 0.0242(16) Uani 1 1 d .
C16 C 0.8153(10) 1.0087(9) 0.4677(2) 0.023(2) Uani 1 1 d .
C17 C 0.8855(9) 0.9522(10) 0.4716(3) 0.0257(18) Uani 1 1 d .
H17 H 0.9668 1.0108 0.4754 0.031 Uiso 1 1 calc R
C18 C 0.7823(11) 0.7750(11) 0.4506(3) 0.032(3) Uani 1 1 d .
H18A H 0.8084 0.7187 0.4496 0.038 Uiso 1 1 calc R
H18B H 0.7209 0.7544 0.4361 0.038 Uiso 1 1 calc R
C19 C 0.7411(9) 0.7810(10) 0.4818(3) 0.0241(18) Uani 1 1 d .
H19 H 0.7178 0.7083 0.4925 0.029 Uiso 1 1 calc R
C20 C 0.6479(9) 0.8101(10) 0.4832(3) 0.023(2) Uani 1 1 d .
H20A H 0.6210 0.8028 0.5036 0.028 Uiso 1 1 calc R
H20B H 0.5828 0.7554 0.4711 0.028 Uiso 1 1 calc R
C21 C 0.6888(9) 0.9327(10) 0.4722(3) 0.025(2) Uani 1 1 d .
C22 C 0.6215(11) 0.9743(10) 0.4681(2) 0.025(2) Uani 1 1 d .
H22 H 0.6556 1.0513 0.4618 0.030 Uiso 1 1 calc R
C23 C 0.4988(9) 0.9130(9) 0.4722(2) 0.020(2) Uani 1 1 d .
H23 H 0.4632 0.8377 0.4797 0.024 Uiso 1 1 calc R
C24 C 0.4346(11) 0.9591(10) 0.4656(3) 0.029(3) Uani 1 1 d .
H24 H 0.4727 1.0335 0.4575 0.035 Uiso 1 1 calc R
C25 C 0.3109(10) 0.9062(10) 0.4698(2) 0.021(2) Uani 1 1 d .
C26 C 0.2421(8) 0.8021(9) 0.4843(2) 0.020(2) Uani 1 1 d .
H26 H 0.2748 0.7604 0.4924 0.024 Uiso 1 1 calc R
C27 C 0.1273(10) 0.7618(11) 0.4865(2) 0.027(3) Uani 1 1 d .
H27 H 0.0814 0.6912 0.4962 0.032 Uiso 1 1 calc R
C28 C 0.0748(9) 0.8199(11) 0.4753(2) 0.030(3) Uani 1 1 d .
H28 H -0.0045 0.7912 0.4778 0.035 Uiso 1 1 calc R
C29 C 0.1406(11) 0.9179(11) 0.4609(2) 0.030(3) Uani 1 1 d .
H29 H 0.1058 0.9575 0.4527 0.036 Uiso 1 1 calc R
C30 C 0.2581(11) 0.9638(10) 0.4574(2) 0.025(2) Uani 1 1 d .
H30 H 0.3018 1.0328 0.4469 0.030 Uiso 1 1 calc R
O4 O 0.8586(7) 1.1065(7) 0.46041(19) 0.0299(19) Uani 1 1 d .
O5 O 0.8772(7) 0.8910(8) 0.44558(17) 0.0319(19) Uani 1 1 d .
O6 O 0.8441(6) 0.8717(7) 0.49411(16) 0.0254(16) Uani 1 1 d .
C31 C 0.1919(9) 0.6912(9) 0.5585(2) 0.0213(17) Uani 1 1 d .
C32 C 0.1216(9) 0.5648(9) 0.5539(2) 0.022(2) Uani 1 1 d .
H32 H 0.0409 0.5429 0.5495 0.027 Uiso 1 1 calc R
C33 C 0.2226(10) 0.4966(10) 0.5776(3) 0.035(3) Uani 1 1 d .
H33A H 0.1991 0.4154 0.5806 0.041 Uiso 1 1 calc R
H33B H 0.2825 0.5432 0.5920 0.041 Uiso 1 1 calc R
C34 C 0.2657(9) 0.5341(10) 0.5464(2) 0.0240(17) Uani 1 1 d .
H34 H 0.2891 0.4827 0.5369 0.029 Uiso 1 1 calc R
C35 C 0.3583(10) 0.6595(10) 0.5442(3) 0.026(3) Uani 1 1 d .
H35A H 0.4237 0.6726 0.5565 0.031 Uiso 1 1 calc R
H35B H 0.3852 0.6766 0.5238 0.031 Uiso 1 1 calc R
C36 C 0.3174(8) 0.7403(8) 0.5536(2) 0.0155(14) Uani 1 1 d .
C37 C 0.3886(9) 0.8542(9) 0.5578(2) 0.0199(15) Uani 1 1 d .
H37 H 0.3551 0.8982 0.5637 0.024 Uiso 1 1 calc R
C38 C 0.5093(9) 0.9126(8) 0.5541(3) 0.025(2) Uani 1 1 d .
H38 H 0.5465 0.8721 0.5482 0.030 Uiso 1 1 calc R
C39 C 0.5714(9) 1.0281(9) 0.55913(19) 0.017(2) Uani 1 1 d .
H39 H 0.5309 1.0644 0.5656 0.020 Uiso 1 1 calc R
C40 C 0.6954(8) 1.0999(10) 0.5552(2) 0.021(2) Uani 1 1 d .
C41 C 0.7598(10) 1.0626(9) 0.5414(2) 0.024(2) Uani 1 1 d .
H41 H 0.7246 0.9878 0.5335 0.028 Uiso 1 1 calc R
C42 C 0.8786(10) 1.1349(11) 0.5388(3) 0.032(3) Uani 1 1 d .
H42 H 0.9232 1.1088 0.5291 0.039 Uiso 1 1 calc R
C43 C 0.9302(10) 1.2439(10) 0.5504(3) 0.0295(18) Uani 1 1 d .
H43 H 1.0100 1.2930 0.5484 0.035 Uiso 1 1 calc R
C44 C 0.8671(10) 1.2800(10) 0.5645(2) 0.030(2) Uani 1 1 d .
H44 H 0.9030 1.3536 0.5731 0.036 Uiso 1 1 calc R
C45 C 0.7509(10) 1.2109(9) 0.5666(2) 0.025(2) Uani 1 1 d .
H45 H 0.7072 1.2390 0.5759 0.030 Uiso 1 1 calc R
O7 O 0.1485(7) 0.7492(8) 0.5650(2) 0.037(2) Uani 1 1 d .
O8 O 0.1271(7) 0.5141(7) 0.58035(18) 0.0338(19) Uani 1 1 d .
O9 O 0.1635(7) 0.5271(7) 0.53219(17) 0.0310(18) Uani 1 1 d .
C46 C -0.3175(10) 0.6847(9) 0.5582(2) 0.0213(17) Uani 1 1 d .
C47 C -0.3971(10) 0.5559(9) 0.5529(2) 0.025(2) Uani 1 1 d .
H47 H -0.4776 0.5375 0.5499 0.030 Uiso 1 1 calc R
C48 C -0.2962(11) 0.4779(10) 0.5711(3) 0.033(3) Uani 1 1 d .
H48A H -0.3225 0.3954 0.5715 0.039 Uiso 1 1 calc R
H48B H -0.2341 0.5172 0.5855 0.039 Uiso 1 1 calc R
C49 C -0.2568(9) 0.5272(10) 0.5406(2) 0.0240(17) Uani 1 1 d .
H49 H -0.2365 0.4768 0.5293 0.029 Uiso 1 1 calc R
C50 C -0.1594(9) 0.6465(10) 0.5398(2) 0.022(2) Uani 1 1 d .
H50A H -0.1338 0.6683 0.5194 0.027 Uiso 1 1 calc R
H50B H -0.0949 0.6515 0.5511 0.027 Uiso 1 1 calc R
C51 C -0.1943(8) 0.7283(9) 0.5525(2) 0.0155(14) Uani 1 1 d .
C52 C -0.1224(9) 0.8390(9) 0.5583(2) 0.0199(15) Uani 1 1 d .
H52 H -0.1546 0.8813 0.5662 0.024 Uiso 1 1 calc R
C53 C -0.0007(8) 0.8996(9) 0.5535(2) 0.019(2) Uani 1 1 d .
H53 H 0.0342 0.8601 0.5454 0.023 Uiso 1 1 calc R
C54 C 0.0637(9) 1.0095(9) 0.5603(2) 0.017(2) Uani 1 1 d .
H54 H 0.0265 1.0454 0.5691 0.021 Uiso 1 1 calc R
C55 C 0.1851(9) 1.0794(10) 0.5553(2) 0.023(2) Uani 1 1 d .
C56 C 0.2465(9) 1.0425(9) 0.5380(2) 0.018(2) Uani 1 1 d .
H56 H 0.2078 0.9688 0.5294 0.021 Uiso 1 1 calc R
C57 C 0.3613(10) 1.1113(11) 0.5332(2) 0.031(3) Uani 1 1 d .
H57 H 0.4016 1.0848 0.5217 0.037 Uiso 1 1 calc R
C58 C 0.4187(10) 1.2205(10) 0.5454(3) 0.0295(18) Uani 1 1 d .
H58 H 0.4973 1.2692 0.5414 0.035 Uiso 1 1 calc R
C59 C 0.3610(10) 1.2593(10) 0.5636(2) 0.030(2) Uani 1 1 d .
H59 H 0.4002 1.3317 0.5728 0.036 Uiso 1 1 calc R
C60 C 0.2463(9) 1.1888(9) 0.5675(2) 0.021(2) Uani 1 1 d .
H60 H 0.2060 1.2154 0.5790 0.026 Uiso 1 1 calc R
O10 O -0.3618(8) 0.7412(8) 0.5655(2) 0.035(2) Uani 1 1 d .
O11 O -0.3880(7) 0.4983(6) 0.57698(18) 0.0298(19) Uani 1 1 d .
O12 O -0.3570(7) 0.5195(7) 0.52862(17) 0.0271(18) Uani 1 1 d .

loop_
_atom_site_aniso_label
_atom_site_aniso_U_11
_atom_site_aniso_U_22
_atom_site_aniso_U_33
_atom_site_aniso_U_23
_atom_site_aniso_U_13
_atom_site_aniso_U_12
C1 0.030(6) 0.017(5) 0.023(5) -0.007(4) -0.003(4) 0.010(5)
C2 0.014(4) 0.029(4) 0.029(4) -0.001(3) 0.002(3) 0.007(3)
C3 0.018(5) 0.034(7) 0.039(7) -0.003(5) -0.005(5) 0.009(5)
C4 0.014(4) 0.020(4) 0.042(5) 0.001(3) -0.008(3) 0.011(3)
C5 0.015(5) 0.014(5) 0.049(7) 0.009(5) 0.002(5) 0.004(4)
C6 0.019(5) 0.014(5) 0.022(5) -0.007(4) 0.001(4) 0.008(4)
C7 0.014(5) 0.017(5) 0.016(5) 0.003(4) 0.000(4) 0.004(4)
C8 0.019(5) 0.024(5) 0.016(5) -0.004(4) 0.006(4) 0.006(4)
C9 0.031(6) 0.013(5) 0.017(5) 0.000(4) -0.001(4) 0.007(5)
C10 0.031(6) 0.033(6) 0.012(4) -0.010(4) -0.009(4) 0.024(5)
C11 0.039(7) 0.043(7) 0.031(6) 0.013(5) 0.014(5) 0.031(6)
C12 0.020(5) 0.017(5) 0.032(6) -0.010(4) -0.001(4) 0.002(4)
C13 0.023(6) 0.035(6) 0.020(5) -0.008(5) -0.002(4) 0.014(5)
C14 0.010(5) 0.026(5) 0.032(6) 0.000(5) 0.004(4) 0.005(4)
C15 0.025(5) 0.021(5) 0.019(5) 0.000(4) -0.002(4) 0.011(4)
O1 0.018(4) 0.022(4) 0.054(5) 0.009(4) 0.004(4) 0.005(3)
O2 0.025(4) 0.030(4) 0.035(4) -0.008(3) 0.001(3) 0.012(4)
O3 0.025(4) 0.020(4) 0.024(4) -0.004(3) 0.000(3) 0.008(3)
C16 0.023(6) 0.012(5) 0.033(6) -0.010(4) -0.005(4) 0.008(5)
C17 0.014(4) 0.029(4) 0.029(4) -0.001(3) 0.002(3) 0.007(3)
C18 0.036(7) 0.038(7) 0.022(5) -0.003(5) -0.001(5) 0.019(6)
C19 0.014(4) 0.020(4) 0.042(5) 0.001(3) -0.008(3) 0.011(3)
C20 0.018(5) 0.027(6) 0.025(5) 0.004(5) 0.000(4) 0.012(5)
C21 0.014(5) 0.029(6) 0.035(6) -0.004(5) 0.010(4) 0.012(5)
C22 0.044(7) 0.019(5) 0.016(5) -0.001(4) 0.002(5) 0.017(5)
C23 0.027(6) 0.029(6) 0.012(5) -0.004(4) -0.005(4) 0.019(5)
C24 0.040(7) 0.025(6) 0.027(6) 0.004(5) 0.001(5) 0.019(6)
C25 0.032(6) 0.025(5) 0.009(4) -0.001(4) -0.002(4) 0.017(5)
C26 0.010(5) 0.021(5) 0.020(5) -0.004(4) -0.003(4) 0.002(4)
C27 0.019(5) 0.045(7) 0.025(5) 0.002(5) 0.009(4) 0.022(5)
C28 0.007(5) 0.049(7) 0.022(5) -0.005(5) -0.001(4) 0.006(5)
C29 0.040(7) 0.032(6) 0.024(6) -0.002(5) 0.008(5) 0.022(6)
C30 0.039(6) 0.027(6) 0.019(5) 0.006(4) 0.006(5) 0.023(5)
O4 0.017(4) 0.027(5) 0.043(5) 0.003(4) 0.010(3) 0.009(4)
O5 0.036(5) 0.044(5) 0.024(4) -0.003(4) 0.004(3) 0.027(4)
O6 0.014(4) 0.031(4) 0.026(4) 0.003(3) -0.003(3) 0.007(3)
C31 0.023(4) 0.017(4) 0.016(4) -0.001(3) 0.009(3) 0.004(3)
C32 0.021(5) 0.021(5) 0.026(6) -0.004(4) 0.003(4) 0.011(5)
C33 0.020(6) 0.020(5) 0.053(8) 0.013(5) -0.006(5) 0.002(5)
C34 0.011(3) 0.024(4) 0.028(4) -0.007(3) 0.001(3) 0.002(3)
C35 0.030(6) 0.033(6) 0.029(6) 0.011(5) 0.007(5) 0.026(5)
C36 0.013(3) 0.018(3) 0.015(3) 0.001(3) 0.004(3) 0.007(3)
C37 0.014(4) 0.022(4) 0.021(4) -0.004(3) -0.003(3) 0.007(3)
C38 0.024(6) 0.008(5) 0.038(6) 0.005(4) 0.008(5) 0.005(4)
C39 0.013(5) 0.023(5) 0.011(5) -0.001(4) -0.002(4) 0.007(4)
C40 0.005(4) 0.033(6) 0.020(5) 0.011(4) 0.005(4) 0.004(4)
C41 0.030(6) 0.019(5) 0.021(5) 0.001(4) 0.007(4) 0.012(5)
C42 0.019(6) 0.038(7) 0.035(6) -0.008(5) -0.006(5) 0.010(5)
C43 0.019(4) 0.020(4) 0.036(4) 0.000(3) -0.003(3) -0.001(3)
C44 0.024(4) 0.023(4) 0.024(4) -0.001(3) -0.012(3) -0.001(3)
C45 0.025(6) 0.022(5) 0.029(6) 0.004(4) -0.004(4) 0.014(5)
O7 0.028(4) 0.043(5) 0.046(5) -0.001(4) 0.011(4) 0.022(4)
O8 0.034(5) 0.031(4) 0.030(4) 0.011(4) 0.008(4) 0.012(4)
O9 0.039(5) 0.032(4) 0.025(4) -0.006(3) -0.010(3) 0.019(4)
C46 0.023(4) 0.017(4) 0.016(4) -0.001(3) 0.009(3) 0.004(3)
C47 0.034(6) 0.014(5) 0.028(6) 0.000(4) 0.002(5) 0.013(5)
C48 0.032(6) 0.018(5) 0.049(7) 0.009(5) 0.001(6) 0.012(5)
C49 0.011(3) 0.024(4) 0.028(4) -0.007(3) 0.001(3) 0.002(3)
C50 0.007(4) 0.027(6) 0.023(5) 0.006(4) 0.003(4) 0.001(4)
C51 0.013(3) 0.018(3) 0.015(3) 0.001(3) 0.004(3) 0.007(3)
C52 0.014(4) 0.022(4) 0.021(4) -0.004(3) -0.003(3) 0.007(3)
C53 0.011(5) 0.018(5) 0.032(5) -0.005(4) -0.001(4) 0.011(4)
C54 0.014(5) 0.019(5) 0.024(5) -0.007(4) -0.008(4) 0.012(4)
C55 0.020(5) 0.025(5) 0.025(5) 0.007(4) 0.004(4) 0.013(5)
C56 0.022(5) 0.025(5) 0.011(4) -0.005(4) 0.000(4) 0.015(5)
C57 0.023(6) 0.049(7) 0.024(5) -0.001(5) 0.002(5) 0.022(6)
C58 0.019(4) 0.020(4) 0.036(4) 0.000(3) -0.003(3) -0.001(3)
C59 0.024(4) 0.023(4) 0.024(4) -0.001(3) -0.012(3) -0.001(3)
C60 0.019(5) 0.012(5) 0.021(5) -0.001(4) 0.001(4) -0.001(4)
O10 0.031(5) 0.032(5) 0.048(5) 0.001(4) -0.001(4) 0.021(4)
O11 0.029(4) 0.016(4) 0.039(5) 0.010(3) 0.018(4) 0.007(3)
O12 0.017(4) 0.022(4) 0.033(4) -0.014(3) -0.005(3) 0.002(3)

loop_
_atom_type_symbol
_atom_type_description
_atom_type_scat_dispersion_real
_atom_type_scat_dispersion_imag
_atom_type_scat_source
C C 0.0181 0.0091 'International Tables Vol C Tables 4.2.6.8 and 6.1.1.4'
H H 0.0000 0.0000 'International Tables Vol C Tables 4.2.6.8 and 6.1.1.4'
O O 0.0492 0.0322 'International Tables Vol C Tables 4.2.6.8 and 6.1.1.4'

loop_
_exptl_crystal_face_index_h
_exptl_crystal_face_index_k
_exptl_crystal_face_index_l
_exptl_crystal_face_perp_dist
-2 1 0 0.1493
2 -1 0 0.1373
0 -1 -2 0.0550
0 1 2 0.0740
0 -1 2 0.0525
0 1 -2 0.0718
0 0 -1 0.0472
0 0 1 0.0412

loop_
_geom_angle_atom_site_label_1
_geom_angle_atom_site_label_2
_geom_angle_atom_site_label_3
_geom_angle
C6 C1 C2 117.3(10)
O1 C1 C2 120.1(11)
O1 C1 C6 122.4(11)
C1 C2 H2 110.6
O2 C2 C1 109.1(9)
O2 C2 H2 110.6
O3 C2 C1 109.2(9)
O3 C2 H2 110.6
O3 C2 O2 106.7(9)
H3A C3 H3B 109.0
C4 C3 H3A 111.0
C4 C3 H3B 111.0
O2 C3 H3A 111.0
O2 C3 H3B 111.0
O2 C3 C4 103.8(9)
C3 C4 H4 110.6
C5 C4 C3 113.9(10)
C5 C4 H4 110.6
O3 C4 C3 102.6(9)
O3 C4 H4 110.6
O3 C4 C5 108.2(9)
C4 C5 H5A 109.4
C4 C5 H5B 109.4
C4 C5 C6 111.0(9)
H5A C5 H5B 108.0
C6 C5 H5A 109.4
C6 C5 H5B 109.4
C1 C6 C5 117.5(9)
C7 C6 C1 121.1(10)
C7 C6 C5 121.1(9)
C6 C7 H7 115.9
C6 C7 C8 128.2(10)
C8 C7 H7 115.9
C7 C8 H8 118.6
C9 C8 C7 122.7(10)
C9 C8 H8 118.6
C8 C9 H9 116.2
C8 C9 C10 127.6(10)
C10 C9 H9 116.2
C11 C10 C9 122.1(10)
C11 C10 C15 118.9(11)
C15 C10 C9 119.0(10)
C10 C11 H11 120.1
C12 C11 C10 119.7(11)
C12 C11 H11 120.1
C11 C12 H12 119.5
C13 C12 C11 121.0(11)
C13 C12 H12 119.5
C12 C13 H13 119.9
C12 C13 C14 120.2(11)
C14 C13 H13 119.9
C13 C14 H14 120.1
C13 C14 C15 119.8(11)
C15 C14 H14 120.1
C10 C15 H15 119.8
C14 C15 C10 120.3(11)
C14 C15 H15 119.8
C2 O2 C3 105.6(9)
C2 O3 C4 101.7(8)
C17 C16 C21 115.4(9)
O4 C16 C17 120.8(11)
O4 C16 C21 123.7(10)
C16 C17 H17 110.1
O5 C17 C16 108.1(9)
O5 C17 H17 110.1
O6 C17 C16 112.1(9)
O6 C17 H17 110.1
O6 C17 O5 106.2(9)
H18A C18 H18B 109.0
C19 C18 H18A 111.1
C19 C18 H18B 111.1
O5 C18 H18A 111.1
O5 C18 H18B 111.1
O5 C18 C19 103.5(9)
C18 C19 H19 110.2
C20 C19 C18 115.2(9)
C20 C19 H19 110.2
O6 C19 C18 100.7(9)
O6 C19 H19 110.2
O6 C19 C20 110.0(9)
C19 C20 H20A 109.3
C19 C20 H20B 109.3
C19 C20 C21 111.8(9)
H20A C20 H20B 107.9
C21 C20 H20A 109.3
C21 C20 H20B 109.3
C16 C21 C20 116.9(9)
C22 C21 C16 119.1(11)
C22 C21 C20 123.9(10)
C21 C22 H22 117.2
C21 C22 C23 125.6(11)
C23 C22 H22 117.2
C22 C23 H23 119.0
C24 C23 C22 122.1(11)
C24 C23 H23 119.0
C23 C24 H24 116.7
C23 C24 C25 126.6(11)
C25 C24 H24 116.7
C26 C25 C24 124.8(10)
C26 C25 C30 118.5(10)
C30 C25 C24 116.7(10)
C25 C26 H26 120.5
C27 C26 C25 119.0(11)
C27 C26 H26 120.5
C26 C27 H27 118.5
C26 C27 C28 123.0(11)
C28 C27 H27 118.5
C27 C28 H28 121.1
C29 C28 C27 117.7(11)
C29 C28 H28 121.1
C28 C29 H29 118.7
C28 C29 C30 122.6(11)
C30 C29 H29 118.7
C25 C30 H30 120.4
C29 C30 C25 119.2(11)
C29 C30 H30 120.4
C17 O5 C18 105.3(9)
C17 O6 C19 102.6(8)
C36 C31 C32 114.6(9)
O7 C31 C32 122.0(10)
O7 C31 C36 123.4(10)
C31 C32 H32 110.0
O8 C32 C31 106.1(9)
O8 C32 H32 110.0
O9 C32 C31 112.6(9)
O9 C32 H32 110.0
O9 C32 O8 108.0(9)
H33A C33 H33B 108.9
C34 C33 H33A 110.8
C34 C33 H33B 110.8
O8 C33 H33A 110.8
O8 C33 H33B 110.8
O8 C33 C34 104.6(9)
C33 C34 H34 112.0
C33 C34 C35 113.4(9)
C35 C34 H34 112.0
O9 C34 C33 101.5(8)
O9 C34 H34 112.0
O9 C34 C35 105.2(9)
C34 C35 H35A 109.0
C34 C35 H35B 109.0
H35A C35 H35B 107.8
C36 C35 C34 112.9(9)
C36 C35 H35A 109.0
C36 C35 H35B 109.0
C31 C36 C35 117.7(9)
C37 C36 C31 119.0(9)
C37 C36 C35 123.4(9)
C36 C37 H37 117.4
C36 C37 C38 125.2(10)
C38 C37 H37 117.4
C37 C38 H38 120.4
C39 C38 C37 119.2(10)
C39 C38 H38 120.4
C38 C39 H39 117.4
C38 C39 C40 125.2(10)
C40 C39 H39 117.4
C41 C40 C39 122.9(11)
C41 C40 C45 118.1(10)
C45 C40 C39 119.1(10)
C40 C41 H41 119.9
C40 C41 C42 120.1(11)
C42 C41 H41 119.9
C41 C42 H42 120.0
C43 C42 C41 120.1(11)
C43 C42 H42 120.0
C42 C43 H43 120.1
C44 C43 C42 119.8(11)
C44 C43 H43 120.1
C43 C44 H44 119.8
C43 C44 C45 120.4(11)
C45 C44 H44 119.8
C40 C45 H45 119.3
C44 C45 C40 121.4(11)
C44 C45 H45 119.3
C32 O8 C33 106.1(9)
C32 O9 C34 101.8(8)
C51 C46 C47 115.6(9)
O10 C46 C47 117.6(10)
O10 C46 C51 126.7(10)
C46 C47 H47 111.2
O11 C47 C46 107.7(9)
O11 C47 H47 111.2
O11 C47 O12 105.5(8)
O12 C47 C46 109.8(9)
O12 C47 H47 111.2
H48A C48 H48B 109.0
C49 C48 H48A 111.0
C49 C48 H48B 111.0
O11 C48 H48A 111.0
O11 C48 H48B 111.0
O11 C48 C49 103.6(9)
C48 C49 H49 109.3
C50 C49 C48 115.0(10)
C50 C49 H49 109.3
O12 C49 C48 102.1(9)
O12 C49 H49 109.3
O12 C49 C50 111.5(10)
C49 C50 H50A 109.5
C49 C50 H50B 109.5
C49 C50 C51 110.5(9)
H50A C50 H50B 108.1
C51 C50 H50A 109.5
C51 C50 H50B 109.5
C46 C51 C50 118.2(8)
C52 C51 C46 116.9(9)
C52 C51 C50 124.9(9)
C51 C52 H52 116.9
C51 C52 C53 126.1(10)
C53 C52 H52 116.9
C52 C53 H53 119.2
C54 C53 C52 121.6(9)
C54 C53 H53 119.2
C53 C54 H54 116.9
C53 C54 C55 126.2(10)
C55 C54 H54 116.9
C56 C55 C54 122.3(10)
C60 C55 C54 120.5(10)
C60 C55 C56 117.1(10)
C55 C56 H56 119.4
C57 C56 C55 121.2(10)
C57 C56 H56 119.4
C56 C57 H57 120.1
C56 C57 C58 119.8(10)
C58 C57 H57 120.1
C57 C58 H58 119.6
C57 C58 C59 120.7(11)
C59 C58 H58 119.6
C58 C59 H59 121.2
C60 C59 C58 117.6(11)
C60 C59 H59 121.2
C55 C60 H60 118.3
C59 C60 C55 123.5(11)
C59 C60 H60 118.3
C47 O11 C48 106.9(9)
C49 O12 C47 100.9(8)

loop_
_geom_bond_atom_site_label_1
_geom_bond_atom_site_label_2
_geom_bond_distance
C1 C2 1.509(16)
C1 C6 1.431(16)
C1 O1 1.257(14)
C2 H2 1.0000
C2 O2 1.431(14)
C2 O3 1.394(14)
C3 H3A 0.9900
C3 H3B 0.9900
C3 C4 1.525(17)
C3 O2 1.458(15)
C4 H4 1.0000
C4 C5 1.519(14)
C4 O3 1.454(13)
C5 H5A 0.9900
C5 H5B 0.9900
C5 C6 1.547(14)
C6 C7 1.341(15)
C7 H7 0.9500
C7 C8 1.452(14)
C8 H8 0.9500
C8 C9 1.325(16)
C9 H9 0.9500
C9 C10 1.429(16)
C10 C11 1.394(18)
C10 C15 1.414(15)
C11 H11 0.9500
C11 C12 1.392(17)
C12 H12 0.9500
C12 C13 1.377(17)
C13 H13 0.9500
C13 C14 1.382(17)
C14 H14 0.9500
C14 C15 1.391(15)
C15 H15 0.9500
C16 C17 1.502(16)
C16 C21 1.510(15)
C16 O4 1.197(14)
C17 H17 1.0000
C17 O5 1.424(14)
C17 O6 1.398(14)
C18 H18A 0.9900
C18 H18B 0.9900
C18 C19 1.550(17)
C18 O5 1.469(16)
C19 H19 1.0000
C19 C20 1.503(15)
C19 O6 1.436(13)
C20 H20A 0.9900
C20 H20B 0.9900
C20 C21 1.549(16)
C21 C22 1.305(17)
C22 H22 0.9500
C22 C23 1.452(16)
C23 H23 0.9500
C23 C24 1.334(16)
C24 H24 0.9500
C24 C25 1.470(17)
C25 C26 1.411(15)
C25 C30 1.415(15)
C26 H26 0.9500
C26 C27 1.372(15)
C27 H27 0.9500
C27 C28 1.397(17)
C28 H28 0.9500
C28 C29 1.346(18)
C29 H29 0.9500
C29 C30 1.400(18)
C30 H30 0.9500
C31 C32 1.503(15)
C31 C36 1.501(14)
C31 O7 1.231(15)
C32 H32 1.0000
C32 O8 1.414(14)
C32 O9 1.364(14)
C33 H33A 0.9900
C33 H33B 0.9900
C33 C34 1.529(17)
C33 O8 1.434(15)
C34 H34 1.0000
C34 C35 1.530(16)
C34 O9 1.490(13)
C35 H35A 0.9900
C35 H35B 0.9900
C35 C36 1.518(14)
C36 C37 1.365(14)
C37 H37 0.9500
C37 C38 1.429(15)
C38 H38 0.9500
C38 C39 1.377(15)
C39 H39 0.9500
C39 C40 1.474(14)
C40 C41 1.363(15)
C40 C45 1.403(16)
C41 H41 0.9500
C41 C42 1.410(17)
C42 H42 0.9500
C42 C43 1.386(17)
C43 H43 0.9500
C43 C44 1.344(19)
C44 H44 0.9500
C44 C45 1.376(17)
C45 H45 0.9500
C46 C47 1.545(15)
C46 C51 1.490(14)
C46 O10 1.233(14)
C47 H47 1.0000
C47 O11 1.391(14)
C47 O12 1.431(14)
C48 H48A 0.9900
C48 H48B 0.9900
C48 C49 1.526(17)
C48 O11 1.430(15)
C49 H49 1.0000
C49 C50 1.492(15)
C49 O12 1.419(14)
C50 H50A 0.9900
C50 H50B 0.9900
C50 C51 1.523(15)
C51 C52 1.345(15)
C52 H52 0.9500
C52 C53 1.445(14)
C53 H53 0.9500
C53 C54 1.333(15)
C54 H54 0.9500
C54 C55 1.448(15)
C55 C56 1.411(15)
C55 C60 1.403(16)
C56 H56 0.9500
C56 C57 1.374(16)
C57 H57 0.9500
C57 C58 1.398(17)
C58 H58 0.9500
C58 C59 1.413(18)
C59 H59 0.9500
C59 C60 1.370(16)
C60 H60 0.9500

loop_
_geom_torsion_atom_site_label_1
_geom_torsion_atom_site_label_2
_geom_torsion_atom_site_label_3
_geom_torsion_atom_site_label_4
_geom_torsion
C1 C2 O2 C3 -89.6(11)
C1 C2 O3 C4 73.9(10)
C1 C6 C7 C8 -172.8(10)
C2 C1 C6 C5 9.8(14)
C2 C1 C6 C7 -175.9(10)
C3 C4 C5 C6 -65.5(13)
C3 C4 O3 C2 41.2(10)
C4 C3 O2 C2 -1.4(11)
C4 C5 C6 C1 -13.9(14)
C4 C5 C6 C7 171.8(10)
C5 C4 O3 C2 -79.5(11)
C5 C6 C7 C8 1.3(17)
C6 C1 C2 O2 75.7(12)
C6 C1 C2 O3 -40.7(13)
C6 C7 C8 C9 177.8(10)
C7 C8 C9 C10 -177.8(10)
C8 C9 C10 C11 11.3(17)
C8 C9 C10 C15 -168.9(11)
C9 C10 C11 C12 -178.8(11)
C9 C10 C15 C14 180.0(10)
C10 C11 C12 C13 0.4(18)
C11 C10 C15 C14 -0.2(16)
C11 C12 C13 C14 -3.3(17)
C12 C13 C14 C15 4.4(16)
C13 C14 C15 C10 -2.7(16)
C15 C10 C11 C12 1.3(17)
O1 C1 C2 O2 -99.8(12)
O1 C1 C2 O3 143.9(10)
O1 C1 C6 C5 -174.9(10)
O1 C1 C6 C7 -0.6(16)
O2 C2 O3 C4 -44.0(10)
O2 C3 C4 C5 92.5(11)
O2 C3 C4 O3 -24.1(10)
O3 C2 O2 C3 28.3(11)
O3 C4 C5 C6 47.8(13)
C16 C17 O5 C18 -92.7(11)
C16 C17 O6 C19 71.6(11)
C16 C21 C22 C23 -178.6(9)
C17 C16 C21 C20 5.6(15)
C17 C16 C21 C22 -177.3(10)
C18 C19 C20 C21 -65.7(13)
C18 C19 O6 C17 43.7(10)
C19 C18 O5 C17 0.2(11)
C19 C20 C21 C16 -11.2(14)
C19 C20 C21 C22 171.8(11)
C20 C19 O6 C17 -78.3(11)
C20 C21 C22 C23 -1.6(18)
C21 C16 C17 O5 80.2(12)
C21 C16 C17 O6 -36.5(14)
C21 C22 C23 C24 -175.6(11)
C22 C23 C24 C25 -178.0(10)
C23 C24 C25 C26 7.2(18)
C23 C24 C25 C30 -171.1(11)
C24 C25 C26 C27 -179.8(10)
C24 C25 C30 C29 -179.4(10)
C25 C26 C27 C28 -0.6(17)
C26 C25 C30 C29 2.2(16)
C26 C27 C28 C29 2.1(17)
C27 C28 C29 C30 -1.4(17)
C28 C29 C30 C25 -0.7(17)
C30 C25 C26 C27 -1.5(15)
O4 C16 C17 O5 -97.4(12)
O4 C16 C17 O6 145.9(11)
O4 C16 C21 C20 -176.9(11)
O4 C16 C21 C22 0.3(18)
O5 C17 O6 C19 -46.2(10)
O5 C18 C19 C20 91.7(11)
O5 C18 C19 O6 -26.5(10)
O6 C17 O5 C18 27.7(11)
O6 C19 C20 C21 47.3(13)
C31 C32 O8 C33 -90.9(10)
C31 C32 O9 C34 73.8(11)
C31 C36 C37 C38 179.9(10)
C32 C31 C36 C35 1.3(13)
C32 C31 C36 C37 -178.8(9)
C33 C34 C35 C36 -62.1(13)
C33 C34 O9 C32 37.9(11)
C34 C33 O8 C32 -3.9(11)
C34 C35 C36 C31 -10.5(14)
C34 C35 C36 C37 169.6(10)
C35 C34 O9 C32 -80.4(10)
C35 C36 C37 C38 -0.2(17)
C36 C31 C32 O8 83.7(10)
C36 C31 C32 O9 -34.3(13)
C36 C37 C38 C39 -179.8(10)
C37 C38 C39 C40 -177.8(10)
C38 C39 C40 C41 11.5(16)
C38 C39 C40 C45 -167.4(10)
C39 C40 C41 C42 -178.9(10)
C39 C40 C45 C44 177.5(10)
C40 C41 C42 C43 0.3(19)
C41 C40 C45 C44 -1.4(16)
C41 C42 C43 C44 1.0(19)
C42 C43 C44 C45 -2.4(19)
C43 C44 C45 C40 2.7(18)
C45 C40 C41 C42 0.0(17)
O7 C31 C32 O8 -98.2(12)
O7 C31 C32 O9 143.8(11)
O7 C31 C36 C35 -176.8(10)
O7 C31 C36 C37 3.1(16)
O8 C32 O9 C34 -43.0(11)
O8 C33 C34 C35 91.9(11)
O8 C33 C34 O9 -20.4(11)
O9 C32 O8 C33 30.1(12)
O9 C34 C35 C36 48.0(12)
C46 C47 O11 C48 -88.5(11)
C46 C47 O12 C49 70.4(11)
C46 C51 C52 C53 -177.7(10)
C47 C46 C51 C50 5.3(13)
C47 C46 C51 C52 -176.8(9)
C48 C49 C50 C51 -65.8(13)
C48 C49 O12 C47 42.2(10)
C49 C48 O11 C47 -1.7(11)
C49 C50 C51 C46 -11.1(13)
C49 C50 C51 C52 171.1(10)
C50 C49 O12 C47 -81.1(10)
C50 C51 C52 C53 0.0(17)
C51 C46 C47 O11 78.7(11)
C51 C46 C47 O12 -35.7(13)
C51 C52 C53 C54 -179.2(11)
C52 C53 C54 C55 -177.3(10)
C53 C54 C55 C56 11.1(17)
C53 C54 C55 C60 -170.0(11)
C54 C55 C56 C57 178.9(10)
C54 C55 C60 C59 -179.9(11)
C55 C56 C57 C58 -0.9(17)
C56 C55 C60 C59 -0.9(17)
C56 C57 C58 C59 2.8(18)
C57 C58 C59 C60 -3.6(17)
C58 C59 C60 C55 2.7(17)
C60 C55 C56 C57 -0.1(16)
O10 C46 C47 O11 -103.8(12)
O10 C46 C47 O12 141.9(10)
O10 C46 C51 C50 -172.0(11)
O10 C46 C51 C52 5.9(16)
O11 C47 O12 C49 -45.4(11)
O11 C48 C49 C50 95.2(11)
O11 C48 C49 O12 -25.7(11)
O12 C47 O11 C48 28.8(11)
O12 C49 C50 C51 49.9(12)

loop_
_exptl_oxdiff_crystal_face_indexfrac_h
_exptl_oxdiff_crystal_face_indexfrac_k
_exptl_oxdiff_crystal_face_indexfrac_l
_exptl_oxdiff_crystal_face_x
_exptl_oxdiff_crystal_face_y
_exptl_oxdiff_crystal_face_z
-2.0000 1.0004 0.0000 0.0827 0.1934 -0.0861
2.0000 -1.0004 -0.0000 -0.0827 -0.1934 0.0861
0.0007 -1.0003 -1.9997 -0.0631 0.0758 0.1098
-0.0007 1.0003 1.9997 0.0631 -0.0758 -0.1098
0.0006 -1.0004 2.0000 0.0621 0.0311 0.1299
-0.0006 1.0004 -2.0000 -0.0621 -0.0311 -0.1299
0.0000 0.0000 -0.9999 -0.0313 0.0112 -0.0050
-0.0000 -0.0000 0.9999 0.0313 -0.0112 0.0050

loop_
_twin_individual_id
_twin_individual_mass_fraction_refined
1 0.669(5)
2 0.331(5)
